data_4064746
loop_
_publ_author_name
'Doyle, Michael P.'
'Shabashov, Dmitry'
'Zhou, Lei'
'Zavalij, Peter Y.'
'Welch, Christopher'
'Pirzada, Zainab'

_publ_section_title
;
 Does an Axial Propeller Shape on a Dirhodium(III,III) Core Affect
 Equatorial Ligand Chirality?
;
_journal_issue 13
_journal_name_full Organometallics
_journal_page_first 3619
_journal_paper_doi 10.1021/om2003078
_journal_volume 30
_journal_year 2011
_chemical_formula_moiety '[Rh2 (C7 H12 N O)4 (C6 H5)2], [Ag(C4 F7 O2)2]'
_chemical_formula_sum 'C46 H58 Ag2 F14 N4 O8 Rh2'
_chemical_formula_weight 1482.52
_chemical_name_common 'Dirhodium disilver complex'
_chemical_name_systematic
;
Dirhodium disilver complex
;
_space_group_IT_number 2
_symmetry_cell_setting triclinic
_symmetry_space_group_name_Hall '-P 1'
_symmetry_space_group_name_H-M 'P -1'
_atom_sites_solution_hydrogens geom
_atom_sites_solution_primary direct
_atom_sites_solution_secondary difmap
_audit_creation_method 'SHELXL-97 & ZCIF'
_cell_angle_alpha 89.008(2)
_cell_angle_beta 74.2910(10)
_cell_angle_gamma 68.7950(10)
_cell_formula_units_Z 2
_cell_length_a 11.9673(11)
_cell_length_b 14.4165(13)
_cell_length_c 17.0517(16)
_cell_measurement_reflns_used 11193
_cell_measurement_temperature 150(2)
_cell_measurement_theta_max 31.4
_cell_measurement_theta_min 2.5
_cell_volume 2629.6(4)
_computing_cell_refinement Apex2
_computing_data_collection 'Apex2 (Bruker, 2005)'
_computing_data_reduction Apex2
_computing_molecular_graphics 'XSHEL (Bruker, 2004)'
_computing_publication_material SHELXL-97
_computing_structure_refinement 'SHELXL-97 (Sheldrick, 2008)'
_computing_structure_solution 'SHELXS-97 (Sheldrick, 2008)'
_diffrn_ambient_temperature 150(2)
_diffrn_detector 'CCD area detector'
_diffrn_detector_area_resol_mean 11.198
_diffrn_detector_type 'Bruker Smart Apex 2'
_diffrn_measured_fraction_theta_full 0.998
_diffrn_measured_fraction_theta_max 0.998
_diffrn_measurement_details 610,610,610,524
_diffrn_measurement_device_type 'three-circle diffractometer'
_diffrn_measurement_method '\f and \w scans'
_diffrn_measurement_specimen_support 'MiTeGen loop'
_diffrn_orient_matrix_type standard
_diffrn_orient_matrix_UB_11 0.0221834
_diffrn_orient_matrix_UB_12 -0.0568996
_diffrn_orient_matrix_UB_13 0.0345111
_diffrn_orient_matrix_UB_21 -0.0761260
_diffrn_orient_matrix_UB_22 0.0374134
_diffrn_orient_matrix_UB_23 0.0455487
_diffrn_orient_matrix_UB_31 -0.0494930
_diffrn_orient_matrix_UB_32 -0.0307164
_diffrn_orient_matrix_UB_33 -0.0218133
_diffrn_radiation_monochromator graphite
_diffrn_radiation_source 'fine-focus sealed tube'
_diffrn_radiation_type MoK\a
_diffrn_radiation_wavelength 0.71073
_diffrn_reflns_av_R_equivalents 0.0248
_diffrn_reflns_av_sigmaI/netI 0.0322
_diffrn_reflns_limit_h_max 15
_diffrn_reflns_limit_h_min -15
_diffrn_reflns_limit_k_max 18
_diffrn_reflns_limit_k_min -18
_diffrn_reflns_limit_l_max 22
_diffrn_reflns_limit_l_min -22
_diffrn_reflns_number 31039
_diffrn_reflns_theta_full 27.50
_diffrn_reflns_theta_max 27.50
_diffrn_reflns_theta_min 2.05
_diffrn_source_current 30.00
_diffrn_source_voltage 50.00
_exptl_absorpt_coefficient_mu 1.455
_exptl_absorpt_correction_T_max 0.930
_exptl_absorpt_correction_T_min 0.850
_exptl_absorpt_correction_type multi-scan
_exptl_absorpt_process_details 'SADABS (Sheldrick, 2008)'
_exptl_crystal_colour green
_exptl_crystal_density_diffrn 1.872
_exptl_crystal_density_method 'not measured'
_exptl_crystal_description needle
_exptl_crystal_F_000 1472
_exptl_crystal_id 'Doyle/Sabasovs Ag-Rh2-complex 150K'
_exptl_crystal_size_max 0.20
_exptl_crystal_size_mid 0.06
_exptl_crystal_size_min 0.05
_refine_diff_density_max 0.637
_refine_diff_density_min -0.461
_refine_diff_density_rms 0.088
_refine_ls_extinction_method none
_refine_ls_goodness_of_fit_ref 1.001
_refine_ls_hydrogen_treatment constr
_refine_ls_matrix_type full
_refine_ls_number_parameters 798
_refine_ls_number_reflns 12068
_refine_ls_number_restraints 135
_refine_ls_restrained_S_all 1.019
_refine_ls_R_factor_all 0.0421
_refine_ls_R_factor_gt 0.0307
_refine_ls_shift/su_max 0.002
_refine_ls_shift/su_mean 0.000
_refine_ls_structure_factor_coef Fsqd
_refine_ls_weighting_details 'w=1/[\s^2^(Fo^2^)+(0.01P)^2^+4.72P], P=(max(Fo^2^,0)+2Fc^2^)/3'
_refine_ls_weighting_scheme calc
_refine_ls_wR_factor_gt 0.0554
_refine_ls_wR_factor_ref 0.0582
_reflns_number_gt 9907
_reflns_number_total 12068
_reflns_threshold_expression >2sigma(I)
_cod_data_source_file om2003078_si_002.cif
_cod_data_source_block 2045
_cod_depositor_comments
;
The following automatic conversions were performed:

'_symmetry_cell_setting' value 'Triclinic' changed to 'triclinic'
according to /home/saulius/struct/CIF-dictionaries/cif_core.dic
dictionary named 'cif_core.dic' version 2.4.1 from 2010-06-29.

Automatic conversion script
Id: cif_fix_values 1715 2011-07-08 13:25:40Z adriana 
;
_cod_original_sg_symbol_H-M P-1
_cod_database_code 4064746
_diffrn_measurement_frame_width-ccd -0.3
_diffrn_measurement_total_frames-ccd 2354
_diffrn_measurement_frame_time-ccd 30
_diffrn_measurement_total_time-ccd 23.5
_diffrn_detector_distance-ccd 5.000
_diffrn_measurement_frame_size-ccd 512

loop_
_symmetry_equiv_pos_as_xyz
'x, y, z'
'-x, -y, -z'

loop_
_atom_site_label
_atom_site_type_symbol
_atom_site_fract_x
_atom_site_fract_y
_atom_site_fract_z
_atom_site_U_iso_or_equiv
_atom_site_adp_type
_atom_site_occupancy
_atom_site_symmetry_multiplicity
_atom_site_calc_flag
_atom_site_refinement_flags
_atom_site_disorder_assembly
_atom_site_disorder_group
Rh1 Rh 0.575877(19) 0.760355(15) 0.684187(13) 0.01678(5) Uani 1 1 d . . .
Rh2 Rh 0.391260(19) 0.782027(16) 0.804932(13) 0.01769(5) Uani 1 1 d . . .
C11 C 0.7234(2) 0.7914(2) 0.61746(17) 0.0212(6) Uani 1 1 d . . .
C12 C 0.7381(3) 0.8775(2) 0.64201(18) 0.0223(6) Uani 1 1 d . . .
H12 H 0.6785 0.9204 0.6880 0.027 Uiso 1 1 calc R . .
C13 C 0.8414(3) 0.8999(2) 0.5982(2) 0.0290(7) Uani 1 1 d . . .
H13 H 0.8525 0.9574 0.6156 0.035 Uiso 1 1 calc R . .
C14 C 0.9272(3) 0.8391(3) 0.5302(2) 0.0335(8) Uani 1 1 d . . .
H14 H 0.9969 0.8547 0.5009 0.040 Uiso 1 1 calc R . .
C15 C 0.9109(3) 0.7556(2) 0.5050(2) 0.0316(7) Uani 1 1 d . . .
H15 H 0.9687 0.7145 0.4575 0.038 Uiso 1 1 calc R . .
C16 C 0.8105(3) 0.7311(2) 0.54869(19) 0.0266(6) Uani 1 1 d . . .
H16 H 0.8014 0.6726 0.5314 0.032 Uiso 1 1 calc R . .
C21 C 0.2320(3) 0.7703(2) 0.87209(17) 0.0224(6) Uani 1 1 d . . .
C22 C 0.1208(3) 0.8520(2) 0.88152(18) 0.0244(6) Uani 1 1 d . . .
H22 H 0.1211 0.9092 0.8531 0.029 Uiso 1 1 calc R . .
C23 C 0.0085(3) 0.8498(3) 0.9328(2) 0.0330(7) Uani 1 1 d . . .
H23 H -0.0672 0.9057 0.9394 0.040 Uiso 1 1 calc R . .
C24 C 0.0079(3) 0.7670(3) 0.9736(2) 0.0371(8) Uani 1 1 d . . .
H24 H -0.0678 0.7664 1.0097 0.044 Uiso 1 1 calc R . .
C25 C 0.1176(3) 0.6843(3) 0.9622(2) 0.0344(8) Uani 1 1 d . . .
H25 H 0.1163 0.6266 0.9898 0.041 Uiso 1 1 calc R . .
C26 C 0.2294(3) 0.6849(2) 0.91094(19) 0.0290(7) Uani 1 1 d . . .
H26 H 0.3039 0.6273 0.9024 0.035 Uiso 1 1 calc R . .
O30 O 0.30865(17) 0.79954(15) 0.70893(12) 0.0223(4) Uani 1 1 d . . .
C31 C 0.3658(3) 0.7794(2) 0.63090(17) 0.0215(6) Uani 1 1 d . . .
C32 C 0.2789(3) 0.7975(2) 0.57730(18) 0.0282(7) Uani 1 1 d . . .
H32A H 0.2100 0.7746 0.6032 0.034 Uiso 1 1 calc R . .
H32B H 0.3254 0.7587 0.5235 0.034 Uiso 1 1 calc RD . .
C33 C 0.2250(3) 0.9089(2) 0.5651(2) 0.0316(7) Uani 1 1 d . . .
H33A H 0.1775 0.9175 0.5244 0.038 Uiso 1 1 calc R . .
H33B H 0.1653 0.9451 0.6174 0.038 Uiso 1 1 calc R . .
C34 C 0.3223(3) 0.9563(2) 0.53667(19) 0.0291(7) Uani 1 1 d . . .
H34A H 0.3605 0.9571 0.5813 0.035 Uiso 1 1 calc R . .
H34B H 0.2794 1.0265 0.5271 0.035 Uiso 1 1 calc R . .
C35 C 0.4272(3) 0.9038(2) 0.45854(19) 0.0293(7) Uani 1 1 d . . .
H35A H 0.3959 0.8666 0.4271 0.035 Uiso 1 1 calc R . .
H35B H 0.4461 0.9556 0.4245 0.035 Uiso 1 1 calc R . .
C36 C 0.5493(3) 0.8311(2) 0.47204(19) 0.0290(7) Uani 1 1 d . . .
H36A H 0.6132 0.8113 0.4182 0.035 Uiso 1 1 calc R . .
H36B H 0.5776 0.8681 0.5060 0.035 Uiso 1 1 calc R . .
C37 C 0.5478(3) 0.7359(2) 0.51213(17) 0.0247(6) Uani 1 1 d . . .
H37A H 0.5038 0.7051 0.4858 0.030 Uiso 1 1 calc RD . .
H37B H 0.6350 0.6880 0.5020 0.030 Uiso 1 1 calc R . .
N30 N 0.4868(2) 0.75237(17) 0.60117(14) 0.0198(5) Uani 1 1 d . . .
O40 O 0.45552(18) 0.63008(15) 0.77883(13) 0.0274(5) Uani 1 1 d . . .
C41 C 0.5671(3) 0.5747(2) 0.73705(19) 0.0258(6) Uani 1 1 d . . .
C42 C 0.5935(3) 0.4644(2) 0.7432(2) 0.0431(9) Uani 1 1 d . . .
H42A H 0.5520 0.4535 0.7993 0.052 Uiso 1 1 calc R . .
H42B H 0.6846 0.4275 0.7321 0.052 Uiso 1 1 calc R . .
C43 C 0.5452(4) 0.4252(3) 0.6815(3) 0.0623(13) Uani 1 1 d . . .
H43A H 0.5677 0.3523 0.6843 0.075 Uiso 1 1 calc R . .
H43B H 0.4529 0.4568 0.6973 0.075 Uiso 1 1 calc R . .
C44 C 0.5973(4) 0.4451(3) 0.5931(3) 0.0587(12) Uani 1 1 d . . .
H44A H 0.5686 0.4117 0.5567 0.070 Uiso 1 1 calc R . .
H44B H 0.5618 0.5178 0.5883 0.070 Uiso 1 1 calc R . .
C45 C 0.7400(4) 0.4094(3) 0.5630(3) 0.0506(10) Uani 1 1 d . . .
H45A H 0.7756 0.3565 0.5969 0.061 Uiso 1 1 calc R . .
H45B H 0.7681 0.3791 0.5060 0.061 Uiso 1 1 calc R . .
C46 C 0.7927(3) 0.4906(2) 0.5655(2) 0.0356(8) Uani 1 1 d . . .
H46A H 0.7550 0.5435 0.5323 0.043 Uiso 1 1 calc R . .
H46B H 0.8835 0.4613 0.5378 0.043 Uiso 1 1 calc R . .
C47 C 0.7754(3) 0.5409(2) 0.6483(2) 0.0275(7) Uani 1 1 d . . .
H47A H 0.8026 0.4883 0.6847 0.033 Uiso 1 1 calc R . .
H47B H 0.8311 0.5791 0.6404 0.033 Uiso 1 1 calc R . .
N40 N 0.6468(2) 0.60908(17) 0.68988(15) 0.0223(5) Uani 1 1 d . . .
O50 O 0.64500(17) 0.77695(14) 0.78209(12) 0.0207(4) Uani 1 1 d . . .
C51 C 0.5992(3) 0.76716(19) 0.85866(17) 0.0197(6) Uani 1 1 d . . .
C52 C 0.6830(3) 0.7628(2) 0.91182(19) 0.0276(7) Uani 0.768(5) 1 d PDU A 1
H52A H 0.6317 0.7840 0.9693 0.033 Uiso 0.768(5) 1 calc PR A 1
H52B H 0.7268 0.8094 0.8941 0.033 Uiso 0.768(5) 1 calc PR A 1
C53 C 0.7796(4) 0.6562(4) 0.9062(8) 0.0372(13) Uani 0.768(5) 1 d PDU A 1
H53A H 0.8251 0.6542 0.9472 0.045 Uiso 0.768(5) 1 calc PR A 1
H53B H 0.8412 0.6418 0.8515 0.045 Uiso 0.768(5) 1 calc PR A 1
C54 C 0.7270(4) 0.5722(3) 0.9198(3) 0.0369(11) Uani 0.768(5) 1 d PDU A 1
H54A H 0.6939 0.5661 0.8736 0.044 Uiso 0.768(5) 1 calc PR A 1
H54B H 0.7961 0.5082 0.9194 0.044 Uiso 0.768(5) 1 calc PR A 1
C55 C 0.6231(4) 0.5893(3) 1.0000(3) 0.0377(11) Uani 0.768(5) 1 d PDU A 1
H55A H 0.6358 0.5249 1.0245 0.045 Uiso 0.768(5) 1 calc PR A 1
H55B H 0.6315 0.6355 1.0384 0.045 Uiso 0.768(5) 1 calc PR A 1
C56 C 0.4904(4) 0.6319(3) 0.9921(3) 0.0365(15) Uani 0.768(5) 1 d PDU A 1
H56A H 0.4328 0.6256 1.0440 0.044 Uiso 0.768(5) 1 calc PR A 1
H56B H 0.4854 0.5903 0.9486 0.044 Uiso 0.768(5) 1 calc PR A 1
C57 C 0.4440(3) 0.7408(2) 0.97255(19) 0.0300(7) Uani 0.768(5) 1 d PDU A 1
H57A H 0.3515 0.7662 0.9878 0.036 Uiso 0.768(5) 1 calc PR A 1
H57B H 0.4675 0.7798 1.0081 0.036 Uiso 0.768(5) 1 calc PR A 1
N50 N 0.4893(2) 0.76149(17) 0.88734(14) 0.0207(5) Uani 1 1 d . A .
C52A C 0.6830(3) 0.7628(2) 0.91182(19) 0.0276(7) Uani 0.232(5) 1 d PD A 2
H52C H 0.6299 0.7813 0.9691 0.033 Uiso 0.232(5) 1 calc PR A 2
H52D H 0.7190 0.8147 0.8965 0.033 Uiso 0.232(5) 1 calc PR A 2
C53A C 0.7914(11) 0.6632(12) 0.909(3) 0.0372(13) Uani 0.232(5) 1 d PD A 2
H53C H 0.8569 0.6746 0.9285 0.045 Uiso 0.232(5) 1 calc PR A 2
H53D H 0.8293 0.6302 0.8530 0.045 Uiso 0.232(5) 1 calc PR A 2
C54A C 0.7336(12) 0.5983(9) 0.9669(9) 0.0369(11) Uani 0.232(5) 1 d PD A 2
H54C H 0.8016 0.5381 0.9752 0.044 Uiso 0.232(5) 1 calc PR A 2
H54D H 0.6864 0.6366 1.0209 0.044 Uiso 0.232(5) 1 calc PR A 2
C55A C 0.6459(11) 0.5659(9) 0.9329(9) 0.0377(11) Uani 0.232(5) 1 d PD A 2
H55C H 0.6685 0.5697 0.8730 0.045 Uiso 0.232(5) 1 calc PR A 2
H55D H 0.6614 0.4951 0.9427 0.045 Uiso 0.232(5) 1 calc PR A 2
C56A C 0.5060(11) 0.6262(7) 0.9681(16) 0.0365(15) Uani 0.232(5) 1 d PD A 2
H56C H 0.4826 0.6080 1.0248 0.044 Uiso 0.232(5) 1 calc PR A 2
H56D H 0.4634 0.5993 0.9372 0.044 Uiso 0.232(5) 1 calc PR A 2
C57A C 0.4440(3) 0.7408(2) 0.97255(19) 0.0300(7) Uani 0.232(5) 1 d PD A 2
H57C H 0.3517 0.7632 0.9904 0.036 Uiso 0.232(5) 1 calc PR A 2
H57D H 0.4712 0.7736 1.0102 0.036 Uiso 0.232(5) 1 calc PR A 2
O60 O 0.47695(16) 0.91373(13) 0.69040(11) 0.0186(4) Uani 1 1 d . . .
C61 C 0.3919(2) 0.9684(2) 0.75312(17) 0.0186(6) Uani 1 1 d . . .
C62 C 0.3505(3) 1.0794(2) 0.74257(18) 0.0226(6) Uani 1 1 d . . .
H62A H 0.2633 1.1129 0.7770 0.027 Uiso 1 1 calc R . .
H62B H 0.3510 1.0891 0.6849 0.027 Uiso 1 1 calc R . .
C63 C 0.4315(3) 1.1304(2) 0.76492(18) 0.0271(7) Uani 1 1 d . . .
H63A H 0.5204 1.0903 0.7372 0.033 Uiso 1 1 calc R . .
H63B H 0.4115 1.1968 0.7432 0.033 Uiso 1 1 calc R . .
C64 C 0.4160(3) 1.1444(2) 0.85636(19) 0.0292(7) Uani 1 1 d . . .
H64A H 0.3268 1.1826 0.8846 0.035 Uiso 1 1 calc R . .
H64B H 0.4643 1.1846 0.8646 0.035 Uiso 1 1 calc R . .
C65 C 0.4592(3) 1.0458(2) 0.89622(18) 0.0259(6) Uani 1 1 d . . .
H65A H 0.5184 0.9926 0.8528 0.031 Uiso 1 1 calc R . .
H65B H 0.5055 1.0536 0.9342 0.031 Uiso 1 1 calc R . .
C66 C 0.3556(3) 1.0112(2) 0.94324(18) 0.0250(6) Uani 1 1 d . . .
H66A H 0.3021 1.0608 0.9905 0.030 Uiso 1 1 calc R . .
H66B H 0.3946 0.9473 0.9653 0.030 Uiso 1 1 calc R . .
C67 C 0.2720(3) 0.9962(2) 0.89525(17) 0.0225(6) Uani 1 1 d . . .
H67A H 0.2152 0.9664 0.9300 0.027 Uiso 1 1 calc R . .
H67B H 0.2198 1.0621 0.8823 0.027 Uiso 1 1 calc R . .
N60 N 0.3425(2) 0.93139(17) 0.81862(14) 0.0185(5) Uani 1 1 d . . .
Ag1 Ag 0.10300(2) 0.780111(19) 0.752243(16) 0.03147(6) Uani 1 1 d . . .
Ag2 Ag -0.13786(2) 0.785677(18) 0.737423(16) 0.02953(6) Uani 1 1 d . . .
O71 O 0.1630(2) 0.61985(18) 0.70975(17) 0.0453(6) Uani 1 1 d . . .
O72 O -0.0236(2) 0.62540(17) 0.70382(16) 0.0410(6) Uani 1 1 d . . .
C71 C 0.0883(3) 0.5845(2) 0.69891(19) 0.0277(7) Uani 1 1 d U . .
C72 C 0.1417(3) 0.4697(3) 0.6773(2) 0.0360(8) Uani 1 1 d U . .
F71 F 0.26696(19) 0.43387(16) 0.64416(14) 0.0523(6) Uani 1 1 d U . .
F72 F 0.0933(2) 0.44626(16) 0.61995(14) 0.0528(6) Uani 1 1 d U . .
C73 C 0.1127(3) 0.4086(2) 0.7491(2) 0.0400(8) Uani 1 1 d U . .
F73 F 0.1688(2) 0.31039(15) 0.72226(16) 0.0611(7) Uani 1 1 d U . .
F74 F -0.01205(19) 0.42962(16) 0.77365(15) 0.0521(6) Uani 1 1 d U . .
C74 C 0.1512(4) 0.4234(3) 0.8234(3) 0.0475(9) Uani 1 1 d U . .
F75 F 0.2718(2) 0.4048(2) 0.80619(16) 0.0662(7) Uani 1 1 d U . .
F76 F 0.0885(2) 0.51551(18) 0.85913(14) 0.0620(6) Uani 1 1 d U . .
F77 F 0.1247(3) 0.3618(2) 0.87930(17) 0.0765(8) Uani 1 1 d U . .
O81 O -0.0126(2) 0.94516(19) 0.74428(17) 0.0477(7) Uani 1 1 d . B .
O82 O -0.1990(2) 0.93806(17) 0.80660(15) 0.0390(6) Uani 1 1 d . B .
C81 C -0.1242(3) 0.9795(3) 0.7841(3) 0.0430(9) Uani 1 1 d U . .
C82 C -0.1750(7) 1.0873(5) 0.8310(5) 0.055(3) Uani 0.603(15) 1 d PU B 1
F81 F -0.1881(14) 1.0887(6) 0.9110(5) 0.076(4) Uani 0.333(13) 1 d PU B 1
F82 F -0.2917(7) 1.1411(5) 0.8137(10) 0.088(4) Uani 0.55(2) 1 d PU B 1
C83 C -0.103(3) 1.1512(11) 0.8027(14) 0.074(3) Uani 0.57(5) 1 d PU B 1
F83 F -0.2081(5) 1.2593(3) 0.8403(3) 0.144(3) Uani 0.906(11) 1 d PU B 1
F84 F -0.0003(12) 1.1251(9) 0.8234(10) 0.111(5) Uani 0.352(12) 1 d PU B 1
C84 C -0.0577(12) 1.1724(7) 0.7169(7) 0.096(3) Uani 0.647(17) 1 d PU B 1
F85 F -0.0715(8) 1.2606(5) 0.7044(6) 0.112(3) Uani 0.636(15) 1 d PU B 1
F86 F -0.1247(19) 1.1287(6) 0.6790(8) 0.114(4) Uani 0.528(17) 1 d PU B 1
F87 F 0.0530(12) 1.1215(9) 0.6921(11) 0.113(5) Uani 0.348(13) 1 d PU B 1
C82A C -0.1746(11) 1.0972(8) 0.7751(9) 0.040 Uiso 0.343(10) 1 d P B 2
C83A C -0.138(5) 1.156(3) 0.822(3) 0.040 Uiso 0.14(4) 1 d P B 2
C83B C -0.1681(17) 1.1664(13) 0.7754(11) 0.040 Uiso 0.230(10) 1 d P B 2
C84A C -0.0037(12) 1.1633(10) 0.7711(9) 0.040 Uiso 0.349(11) 1 d P B 2
C84B C -0.103(2) 1.2414(15) 0.8164(13) 0.040 Uiso 0.195(9) 1 d P B 2
F81A F -0.1252(17) 1.1058(6) 0.8918(7) 0.050 Uiso 0.355(12) 1 d P B 2
F81B F -0.072(2) 1.0949(9) 0.8765(8) 0.050 Uiso 0.240(13) 1 d P B 2
F81C F 0.0661(14) 1.0790(14) 0.7669(12) 0.050 Uiso 0.218(14) 1 d P B 2
F81D F -0.3059(14) 1.1232(12) 0.8567(16) 0.050 Uiso 0.223(14) 1 d P B 2
F81E F -0.1919(19) 1.1335(11) 0.7048(10) 0.050 Uiso 0.217(12) 1 d P B 2
F81F F 0.0086(15) 1.2238(13) 0.8210(9) 0.050 Uiso 0.209(9) 1 d P B 2
F81G F 0.0494(19) 1.108(2) 0.745(2) 0.050 Uiso 0.177(13) 1 d P B 2
F81H F -0.0391(19) 1.1088(12) 0.6584(10) 0.050 Uiso 0.159(8) 1 d P B 2
F81I F -0.034(2) 1.2601(17) 0.8444(12) 0.050 Uiso 0.155(9) 1 d P B 2
F81J F -0.279(2) 1.1066(13) 0.8895(15) 0.050 Uiso 0.153(8) 1 d P B 2
F81K F -0.267(2) 1.1454(15) 0.7426(15) 0.050 Uiso 0.132(6) 1 d P B 2
F81L F -0.115(3) 1.2801(19) 0.747(2) 0.050 Uiso 0.107(11) 1 d P B 2
F81M F -0.250(2) 1.196(2) 0.7248(15) 0.050 Uiso 0.101(6) 1 d P B 2

loop_
_atom_site_aniso_label
_atom_site_aniso_U_11
_atom_site_aniso_U_22
_atom_site_aniso_U_33
_atom_site_aniso_U_23
_atom_site_aniso_U_13
_atom_site_aniso_U_12
Rh1 0.01328(10) 0.01898(10) 0.01775(11) -0.00177(8) -0.00307(8) -0.00642(8)
Rh2 0.01458(10) 0.01984(11) 0.01853(12) -0.00068(8) -0.00262(8) -0.00764(8)
C11 0.0154(13) 0.0279(15) 0.0225(15) 0.0051(12) -0.0071(11) -0.0096(12)
C12 0.0177(14) 0.0258(15) 0.0238(16) 0.0034(12) -0.0075(12) -0.0074(12)
C13 0.0277(16) 0.0307(16) 0.0370(19) 0.0123(14) -0.0143(14) -0.0170(14)
C14 0.0204(15) 0.0441(19) 0.0371(19) 0.0113(15) -0.0053(14) -0.0155(14)
C15 0.0169(15) 0.0386(18) 0.0288(18) -0.0009(14) 0.0024(13) -0.0044(13)
C16 0.0203(15) 0.0291(16) 0.0272(17) -0.0018(13) -0.0029(12) -0.0079(12)
C21 0.0193(14) 0.0289(15) 0.0204(15) -0.0017(12) -0.0027(11) -0.0124(12)
C22 0.0211(14) 0.0290(15) 0.0225(16) -0.0036(12) -0.0030(12) -0.0104(12)
C23 0.0179(15) 0.0395(18) 0.0353(19) -0.0053(15) -0.0005(13) -0.0083(14)
C24 0.0267(17) 0.053(2) 0.0306(19) 0.0009(16) 0.0048(14) -0.0226(16)
C25 0.0345(18) 0.0425(19) 0.0320(19) 0.0099(15) -0.0067(15) -0.0230(16)
C26 0.0237(15) 0.0324(17) 0.0316(18) 0.0053(14) -0.0059(13) -0.0129(13)
O30 0.0182(10) 0.0318(11) 0.0203(11) -0.0005(8) -0.0050(8) -0.0135(9)
C31 0.0234(15) 0.0224(14) 0.0217(15) -0.0009(12) -0.0059(12) -0.0122(12)
C32 0.0248(16) 0.0455(19) 0.0208(16) -0.0007(14) -0.0078(13) -0.0195(14)
C33 0.0207(15) 0.0443(19) 0.0272(17) 0.0025(14) -0.0098(13) -0.0069(14)
C34 0.0268(16) 0.0322(17) 0.0266(17) 0.0022(13) -0.0109(13) -0.0065(13)
C35 0.0278(16) 0.0354(17) 0.0252(17) 0.0051(13) -0.0090(13) -0.0113(14)
C36 0.0250(16) 0.0349(17) 0.0230(16) 0.0024(13) -0.0029(13) -0.0092(13)
C37 0.0203(14) 0.0299(16) 0.0204(15) -0.0060(12) -0.0046(12) -0.0058(12)
N30 0.0186(12) 0.0235(12) 0.0179(12) -0.0032(10) -0.0038(9) -0.0090(10)
O40 0.0217(11) 0.0230(10) 0.0342(12) -0.0027(9) 0.0000(9) -0.0101(9)
C41 0.0228(15) 0.0234(15) 0.0322(17) -0.0022(13) -0.0075(13) -0.0097(12)
C42 0.0313(18) 0.0233(16) 0.062(3) -0.0014(16) 0.0067(17) -0.0094(14)
C43 0.044(2) 0.036(2) 0.101(4) -0.021(2) 0.003(2) -0.0245(19)
C44 0.048(2) 0.049(2) 0.084(3) -0.029(2) -0.019(2) -0.021(2)
C45 0.048(2) 0.039(2) 0.057(3) -0.0243(19) -0.0029(19) -0.0152(18)
C46 0.0284(17) 0.0270(16) 0.041(2) -0.0100(14) -0.0020(15) -0.0033(14)
C47 0.0178(14) 0.0219(15) 0.0387(19) -0.0007(13) -0.0063(13) -0.0036(12)
N40 0.0193(12) 0.0200(12) 0.0268(14) -0.0024(10) -0.0064(10) -0.0064(10)
O50 0.0190(10) 0.0258(10) 0.0201(11) 0.0005(8) -0.0068(8) -0.0104(8)
C51 0.0203(14) 0.0164(13) 0.0222(15) -0.0012(11) -0.0068(12) -0.0059(11)
C52 0.0267(16) 0.0366(17) 0.0256(17) 0.0003(13) -0.0100(13) -0.0168(14)
C53 0.0252(19) 0.055(2) 0.037(2) 0.017(2) -0.017(2) -0.0161(17)
C54 0.038(2) 0.025(2) 0.041(3) 0.008(2) -0.014(2) -0.0018(18)
C55 0.043(2) 0.031(2) 0.045(3) 0.020(2) -0.020(2) -0.0164(19)
C56 0.036(2) 0.050(2) 0.034(4) 0.028(2) -0.014(2) -0.0250(18)
C57 0.0295(17) 0.0410(18) 0.0246(17) 0.0097(14) -0.0099(13) -0.0175(14)
N50 0.0199(12) 0.0203(12) 0.0221(13) 0.0028(10) -0.0069(10) -0.0072(10)
C52A 0.0267(16) 0.0366(17) 0.0256(17) 0.0003(13) -0.0100(13) -0.0168(14)
C53A 0.0252(19) 0.055(2) 0.037(2) 0.017(2) -0.017(2) -0.0161(17)
C54A 0.038(2) 0.025(2) 0.041(3) 0.008(2) -0.014(2) -0.0018(18)
C55A 0.043(2) 0.031(2) 0.045(3) 0.020(2) -0.020(2) -0.0164(19)
C56A 0.036(2) 0.050(2) 0.034(4) 0.028(2) -0.014(2) -0.0250(18)
C57A 0.0295(17) 0.0410(18) 0.0246(17) 0.0097(14) -0.0099(13) -0.0175(14)
O60 0.0160(9) 0.0211(10) 0.0179(10) 0.0000(8) -0.0043(8) -0.0061(8)
C61 0.0152(13) 0.0212(13) 0.0200(14) -0.0023(11) -0.0068(11) -0.0058(11)
C62 0.0244(15) 0.0213(14) 0.0193(15) 0.0014(11) -0.0074(12) -0.0043(12)
C63 0.0334(17) 0.0195(14) 0.0268(17) 0.0010(12) -0.0056(13) -0.0099(13)
C64 0.0329(17) 0.0269(16) 0.0295(17) -0.0014(13) -0.0091(14) -0.0127(14)
C65 0.0292(16) 0.0289(16) 0.0244(16) -0.0001(13) -0.0126(13) -0.0123(13)
C66 0.0312(16) 0.0247(15) 0.0194(15) -0.0015(12) -0.0077(13) -0.0102(13)
C67 0.0205(14) 0.0238(14) 0.0182(15) -0.0038(11) -0.0005(11) -0.0058(12)
N60 0.0157(11) 0.0217(12) 0.0180(12) -0.0018(9) -0.0043(9) -0.0070(9)
Ag1 0.02219(12) 0.03885(14) 0.03567(14) -0.00352(11) -0.00518(10) -0.01586(10)
Ag2 0.02169(12) 0.03072(12) 0.03870(15) 0.00587(10) -0.01248(10) -0.00991(10)
O71 0.0279(13) 0.0393(14) 0.0713(19) -0.0060(13) -0.0172(12) -0.0126(11)
O72 0.0310(13) 0.0322(13) 0.0637(18) -0.0009(12) -0.0217(12) -0.0098(10)
C71 0.0257(16) 0.0303(16) 0.0249(16) 0.0016(13) -0.0051(13) -0.0095(13)
C72 0.0267(17) 0.0357(18) 0.042(2) -0.0034(15) -0.0084(15) -0.0077(14)
F71 0.0335(11) 0.0494(13) 0.0558(14) -0.0118(11) 0.0039(10) -0.0055(10)
F72 0.0582(14) 0.0509(13) 0.0500(14) -0.0129(11) -0.0196(11) -0.0173(11)
C73 0.0293(17) 0.0249(16) 0.057(2) 0.0013(15) -0.0083(16) -0.0026(14)
F73 0.0616(15) 0.0280(11) 0.0860(19) -0.0024(11) -0.0220(13) -0.0067(10)
F74 0.0369(12) 0.0478(13) 0.0724(16) 0.0106(11) -0.0132(11) -0.0186(10)
C74 0.044(2) 0.040(2) 0.054(2) 0.0088(18) -0.0149(19) -0.0102(17)
F75 0.0447(14) 0.0838(18) 0.0721(18) 0.0106(14) -0.0266(13) -0.0187(13)
F76 0.0725(17) 0.0531(14) 0.0498(15) -0.0035(11) -0.0216(13) -0.0076(12)
F77 0.087(2) 0.0736(18) 0.0716(18) 0.0370(15) -0.0273(15) -0.0307(15)
O81 0.0291(13) 0.0460(15) 0.0640(18) 0.0151(13) -0.0061(12) -0.0149(12)
O82 0.0305(13) 0.0411(14) 0.0449(15) -0.0056(11) -0.0049(11) -0.0164(11)
C81 0.034(2) 0.0326(18) 0.061(3) 0.0030(17) -0.0127(18) -0.0110(15)
C82 0.052(4) 0.048(4) 0.053(5) -0.004(3) 0.006(3) -0.021(3)
F81 0.118(9) 0.056(5) 0.049(4) -0.005(3) -0.002(5) -0.041(5)
F82 0.061(4) 0.053(3) 0.124(9) -0.006(4) -0.019(5) 0.004(2)
C83 0.085(7) 0.064(5) 0.079(6) 0.000(4) -0.012(6) -0.043(5)
F83 0.162(5) 0.067(3) 0.150(4) 0.011(2) 0.026(3) -0.032(3)
F84 0.107(6) 0.115(8) 0.138(9) 0.008(6) -0.057(7) -0.057(5)
C84 0.112(6) 0.066(5) 0.095(6) 0.021(4) -0.018(4) -0.024(4)
F85 0.138(5) 0.072(4) 0.114(6) 0.019(4) 0.009(5) -0.058(3)
F86 0.139(10) 0.127(6) 0.102(6) 0.028(4) -0.076(7) -0.049(6)
F87 0.102(6) 0.110(7) 0.111(9) 0.014(6) -0.004(5) -0.041(5)

loop_
_atom_type_symbol
_atom_type_description
_atom_type_scat_dispersion_real
_atom_type_scat_dispersion_imag
_atom_type_scat_source
C C 0.0033 0.0016 'International Tables Vol C Tables 4.2.6.8 and 6.1.1.4'
H H 0.0000 0.0000 'International Tables Vol C Tables 4.2.6.8 and 6.1.1.4'
N N 0.0061 0.0033 'International Tables Vol C Tables 4.2.6.8 and 6.1.1.4'
O O 0.0106 0.0060 'International Tables Vol C Tables 4.2.6.8 and 6.1.1.4'
F F 0.0171 0.0103 'International Tables Vol C Tables 4.2.6.8 and 6.1.1.4'
Rh Rh -1.1178 0.9187 'International Tables Vol C Tables 4.2.6.8 and 6.1.1.4'
Ag Ag -0.8971 1.1015 'International Tables Vol C Tables 4.2.6.8 and 6.1.1.4'

loop_
_geom_angle_atom_site_label_1
_geom_angle_atom_site_label_2
_geom_angle_atom_site_label_3
_geom_angle
_geom_angle_site_symmetry_1
_geom_angle_site_symmetry_3
N30 Rh1 C11 103.15(10) . .
N30 Rh1 N40 93.97(9) . .
C11 Rh1 N40 104.23(10) . .
N30 Rh1 O60 84.22(8) . .
C11 Rh1 O60 84.93(9) . .
N40 Rh1 O60 170.83(8) . .
N30 Rh1 O50 172.34(8) . .
C11 Rh1 O50 83.16(9) . .
N40 Rh1 O50 88.59(8) . .
O60 Rh1 O50 92.11(7) . .
N30 Rh1 Rh2 94.34(6) . .
C11 Rh1 Rh2 155.03(8) . .
N40 Rh1 Rh2 92.01(7) . .
O60 Rh1 Rh2 79.19(5) . .
O50 Rh1 Rh2 78.34(5) . .
C21 Rh2 N60 99.87(10) . .
C21 Rh2 N50 101.65(11) . .
N60 Rh2 N50 91.61(9) . .
C21 Rh2 O40 86.05(10) . .
N60 Rh2 O40 173.50(8) . .
N50 Rh2 O40 89.81(9) . .
C21 Rh2 O30 84.53(10) . .
N60 Rh2 O30 89.31(8) . .
N50 Rh2 O30 173.49(8) . .
O40 Rh2 O30 88.58(8) . .
C21 Rh2 Rh1 159.01(8) . .
N60 Rh2 Rh1 93.05(6) . .
N50 Rh2 Rh1 94.40(7) . .
O40 Rh2 Rh1 80.52(5) . .
O30 Rh2 Rh1 79.12(5) . .
C16 C11 C12 119.0(3) . .
C16 C11 Rh1 122.8(2) . .
C12 C11 Rh1 118.2(2) . .
C11 C12 C13 119.6(3) . .
C11 C12 Ag2 92.48(18) . 1_655
C13 C12 Ag2 89.27(18) . 1_655
C11 C12 H12 120.2 . .
C13 C12 H12 120.2 . .
Ag2 C12 H12 88.3 1_655 .
C14 C13 C12 120.7(3) . .
C14 C13 H13 119.7 . .
C12 C13 H13 119.7 . .
C15 C14 C13 119.6(3) . .
C15 C14 H14 120.2 . .
C13 C14 H14 120.2 . .
C14 C15 C16 120.6(3) . .
C14 C15 H15 119.7 . .
C16 C15 H15 119.7 . .
C11 C16 C15 120.6(3) . .
C11 C16 H16 119.7 . .
C15 C16 H16 119.7 . .
C22 C21 C26 119.4(3) . .
C22 C21 Rh2 118.2(2) . .
C26 C21 Rh2 122.4(2) . .
C21 C22 C23 120.1(3) . .
C21 C22 Ag1 87.65(18) . .
C23 C22 Ag1 95.90(19) . .
C21 C22 H22 120.0 . .
C23 C22 H22 120.0 . .
Ag1 C22 H22 86.5 . .
C24 C23 C22 120.1(3) . .
C24 C23 H23 120.0 . .
C22 C23 H23 120.0 . .
C23 C24 C25 120.0(3) . .
C23 C24 H24 120.0 . .
C25 C24 H24 120.0 . .
C24 C25 C26 120.6(3) . .
C24 C25 H25 119.7 . .
C26 C25 H25 119.7 . .
C25 C26 C21 119.8(3) . .
C25 C26 H26 120.1 . .
C21 C26 H26 120.1 . .
C31 O30 Rh2 127.09(17) . .
C31 O30 Ag1 115.01(16) . .
Rh2 O30 Ag1 111.74(8) . .
O30 C31 N30 123.0(3) . .
O30 C31 C32 114.1(2) . .
N30 C31 C32 122.8(3) . .
C31 C32 C33 110.4(2) . .
C31 C32 H32A 109.6 . .
C33 C32 H32A 109.6 . .
C31 C32 H32B 109.6 . .
C33 C32 H32B 109.6 . .
H32A C32 H32B 108.1 . .
C34 C33 C32 114.4(2) . .
C34 C33 H33A 108.6 . .
C32 C33 H33A 108.6 . .
C34 C33 H33B 108.6 . .
C32 C33 H33B 108.6 . .
H33A C33 H33B 107.6 . .
C33 C34 C35 115.0(3) . .
C33 C34 H34A 108.5 . .
C35 C34 H34A 108.5 . .
C33 C34 H34B 108.5 . .
C35 C34 H34B 108.5 . .
H34A C34 H34B 107.5 . .
C36 C35 C34 115.6(3) . .
C36 C35 H35A 108.4 . .
C34 C35 H35A 108.4 . .
C36 C35 H35B 108.4 . .
C34 C35 H35B 108.4 . .
H35A C35 H35B 107.5 . .
C37 C36 C35 118.1(3) . .
C37 C36 H36A 107.8 . .
C35 C36 H36A 107.8 . .
C37 C36 H36B 107.8 . .
C35 C36 H36B 107.8 . .
H36A C36 H36B 107.1 . .
N30 C37 C36 113.8(2) . .
N30 C37 H37A 108.8 . .
C36 C37 H37A 108.8 . .
N30 C37 H37B 108.8 . .
C36 C37 H37B 108.8 . .
H37A C37 H37B 107.7 . .
C31 N30 C37 121.6(2) . .
C31 N30 Rh1 114.41(19) . .
C37 N30 Rh1 123.09(17) . .
C41 O40 Rh2 125.49(17) . .
O40 C41 N40 124.0(3) . .
O40 C41 C42 112.7(3) . .
N40 C41 C42 123.1(3) . .
C41 C42 C43 110.1(3) . .
C41 C42 H42A 109.6 . .
C43 C42 H42A 109.6 . .
C41 C42 H42B 109.6 . .
C43 C42 H42B 109.6 . .
H42A C42 H42B 108.2 . .
C44 C43 C42 113.7(3) . .
C44 C43 H43A 108.8 . .
C42 C43 H43A 108.8 . .
C44 C43 H43B 108.8 . .
C42 C43 H43B 108.8 . .
H43A C43 H43B 107.7 . .
C45 C44 C43 114.7(4) . .
C45 C44 H44A 108.6 . .
C43 C44 H44A 108.6 . .
C45 C44 H44B 108.6 . .
C43 C44 H44B 108.6 . .
H44A C44 H44B 107.6 . .
C46 C45 C44 114.8(3) . .
C46 C45 H45A 108.6 . .
C44 C45 H45A 108.6 . .
C46 C45 H45B 108.6 . .
C44 C45 H45B 108.6 . .
H45A C45 H45B 107.5 . .
C45 C46 C47 118.9(3) . .
C45 C46 H46A 107.6 . .
C47 C46 H46A 107.6 . .
C45 C46 H46B 107.6 . .
C47 C46 H46B 107.6 . .
H46A C46 H46B 107.0 . .
N40 C47 C46 115.2(2) . .
N40 C47 H47A 108.5 . .
C46 C47 H47A 108.5 . .
N40 C47 H47B 108.5 . .
C46 C47 H47B 108.5 . .
H47A C47 H47B 107.5 . .
C41 N40 C47 120.4(2) . .
C41 N40 Rh1 113.75(19) . .
C47 N40 Rh1 125.83(18) . .
C51 O50 Rh1 127.08(16) . .
C51 O50 Ag2 118.03(16) . 1_655
Rh1 O50 Ag2 113.88(8) . 1_655
O50 C51 N50 122.6(3) . .
O50 C51 C52 114.8(2) . .
N50 C51 C52 122.6(3) . .
C51 C52 C53 110.7(5) . .
C51 C52 H52A 109.5 . .
C53 C52 H52A 109.5 . .
C51 C52 H52B 109.5 . .
C53 C52 H52B 109.5 . .
H52A C52 H52B 108.1 . .
C52 C53 C54 116.0(4) . .
C52 C53 H53A 108.3 . .
C54 C53 H53A 108.3 . .
C52 C53 H53B 108.3 . .
C54 C53 H53B 108.3 . .
H53A C53 H53B 107.4 . .
C55 C54 C53 113.7(6) . .
C55 C54 H54A 108.8 . .
C53 C54 H54A 108.8 . .
C55 C54 H54B 108.8 . .
C53 C54 H54B 108.8 . .
H54A C54 H54B 107.7 . .
C56 C55 C54 115.2(4) . .
C56 C55 H55A 108.5 . .
C54 C55 H55A 108.5 . .
C56 C55 H55B 108.5 . .
C54 C55 H55B 108.5 . .
H55A C55 H55B 107.5 . .
C55 C56 C57 116.0(4) . .
C55 C56 H56A 108.3 . .
C57 C56 H56A 108.3 . .
C55 C56 H56B 108.3 . .
C57 C56 H56B 108.3 . .
H56A C56 H56B 107.4 . .
N50 C57 C56 117.2(3) . .
N50 C57 H57A 108.0 . .
C56 C57 H57A 108.0 . .
N50 C57 H57B 108.0 . .
C56 C57 H57B 108.0 . .
H57A C57 H57B 107.3 . .
C51 N50 C57 121.8(2) . .
C51 N50 Rh2 114.11(19) . .
C57 N50 Rh2 124.08(18) . .
C54A C53A H53C 110.5 . .
C54A C53A H53D 110.5 . .
H53C C53A H53D 108.7 . .
C55A C54A C53A 112.2(15) . .
C55A C54A H54C 109.2 . .
C53A C54A H54C 109.2 . .
C55A C54A H54D 109.2 . .
C53A C54A H54D 109.2 . .
H54C C54A H54D 107.9 . .
C56A C55A C54A 116.2(12) . .
C56A C55A H55C 108.2 . .
C54A C55A H55C 108.2 . .
C56A C55A H55D 108.2 . .
C54A C55A H55D 108.2 . .
H55C C55A H55D 107.4 . .
C55A C56A H56C 106.1 . .
C55A C56A H56D 106.1 . .
H56C C56A H56D 106.3 . .
C61 O60 Rh1 126.03(17) . .
O60 C61 N60 123.2(2) . .
O60 C61 C62 113.4(2) . .
N60 C61 C62 123.3(2) . .
C61 C62 C63 114.5(2) . .
C61 C62 H62A 108.6 . .
C63 C62 H62A 108.6 . .
C61 C62 H62B 108.6 . .
C63 C62 H62B 108.6 . .
H62A C62 H62B 107.6 . .
C64 C63 C62 115.1(2) . .
C64 C63 H63A 108.5 . .
C62 C63 H63A 108.5 . .
C64 C63 H63B 108.5 . .
C62 C63 H63B 108.5 . .
H63A C63 H63B 107.5 . .
C63 C64 C65 114.0(2) . .
C63 C64 H64A 108.7 . .
C65 C64 H64A 108.7 . .
C63 C64 H64B 108.7 . .
C65 C64 H64B 108.7 . .
H64A C64 H64B 107.6 . .
C66 C65 C64 115.6(3) . .
C66 C65 H65A 108.4 . .
C64 C65 H65A 108.4 . .
C66 C65 H65B 108.4 . .
C64 C65 H65B 108.4 . .
H65A C65 H65B 107.4 . .
C65 C66 C67 116.4(2) . .
C65 C66 H66A 108.2 . .
C67 C66 H66A 108.2 . .
C65 C66 H66B 108.2 . .
C67 C66 H66B 108.2 . .
H66A C66 H66B 107.4 . .
N60 C67 C66 113.2(2) . .
N60 C67 H67A 108.9 . .
C66 C67 H67A 108.9 . .
N60 C67 H67B 108.9 . .
C66 C67 H67B 108.9 . .
H67A C67 H67B 107.8 . .
C61 N60 C67 119.9(2) . .
C61 N60 Rh2 113.69(18) . .
C67 N60 Rh2 126.04(18) . .
O71 Ag1 O81 149.10(10) . .
O71 Ag1 O30 99.65(7) . .
O81 Ag1 O30 95.05(7) . .
O71 Ag1 C22 127.68(10) . .
O81 Ag1 C22 82.24(10) . .
O30 Ag1 C22 75.78(8) . .
O71 Ag1 Ag2 82.24(6) . .
O81 Ag1 Ag2 73.83(6) . .
O30 Ag1 Ag2 156.65(5) . .
C22 Ag1 Ag2 121.50(6) . .
O72 Ag2 O82 155.16(9) . .
O72 Ag2 C12 117.49(9) . 1_455
O82 Ag2 C12 86.44(9) . 1_455
O72 Ag2 O50 99.54(7) . 1_455
O82 Ag2 O50 94.54(7) . 1_455
C12 Ag2 O50 70.71(7) 1_455 1_455
O72 Ag2 Ag1 79.59(6) . .
O82 Ag2 Ag1 79.66(6) . .
C12 Ag2 Ag1 129.60(6) 1_455 .
O50 Ag2 Ag1 157.77(4) 1_455 .
C71 O71 Ag1 121.6(2) . .
C71 O72 Ag2 126.0(2) . .
O71 C71 O72 130.4(3) . .
O71 C71 C72 115.5(3) . .
O72 C71 C72 114.1(3) . .
F71 C72 F72 106.1(3) . .
F71 C72 C73 107.5(3) . .
F72 C72 C73 105.7(3) . .
F71 C72 C71 111.7(3) . .
F72 C72 C71 110.3(3) . .
C73 C72 C71 115.0(3) . .
F73 C73 F74 106.9(3) . .
F73 C73 C74 107.7(3) . .
F74 C73 C74 107.4(3) . .
F73 C73 C72 108.6(3) . .
F74 C73 C72 108.7(3) . .
C74 C73 C72 117.1(3) . .
F75 C74 F76 108.8(3) . .
F75 C74 F77 107.5(3) . .
F76 C74 F77 106.4(3) . .
F75 C74 C73 112.4(3) . .
F76 C74 C73 111.3(3) . .
F77 C74 C73 110.1(3) . .
C81 O81 Ag1 118.5(2) . .
C81 O82 Ag2 113.5(2) . .
O82 C81 O81 130.4(3) . .
O82 C81 C82 111.2(4) . .
O81 C81 C82 116.9(4) . .
F81 C82 F82 111.7(10) . .
F81 C82 C83 103.6(11) . .
F82 C82 C83 102.9(11) . .
F81 C82 C81 115.3(7) . .
F82 C82 C81 105.5(6) . .
C83 C82 C81 117.3(11) . .
F84 C83 C82 113.8(13) . .
F84 C83 C84 100(2) . .
C82 C83 C84 126.3(12) . .
F84 C83 F83 117.0(12) . .
C82 C83 F83 100.2(18) . .
C84 C83 F83 100.1(9) . .
F87 C84 F85 108.2(12) . .
F87 C84 F86 107.9(13) . .
F85 C84 F86 116.1(10) . .
F87 C84 C83 107.6(15) . .
F85 C84 C83 117.2(11) . .
F86 C84 C83 99.1(11) . .

loop_
_geom_bond_atom_site_label_1
_geom_bond_atom_site_label_2
_geom_bond_distance
_geom_bond_site_symmetry_2
Rh1 N30 2.016(2) .
Rh1 C11 2.020(3) .
Rh1 N40 2.045(2) .
Rh1 O60 2.0852(18) .
Rh1 O50 2.1056(19) .
Rh1 Rh2 2.5055(3) .
Rh2 C21 2.004(3) .
Rh2 N60 2.017(2) .
Rh2 N50 2.017(2) .
Rh2 O40 2.054(2) .
Rh2 O30 2.0982(19) .
C11 C16 1.392(4) .
C11 C12 1.400(4) .
C12 C13 1.404(4) .
C12 Ag2 2.532(3) 1_655
C12 H12 0.9500 .
C13 C14 1.381(5) .
C13 H13 0.9500 .
C14 C15 1.380(5) .
C14 H14 0.9500 .
C15 C16 1.392(4) .
C15 H15 0.9500 .
C16 H16 0.9500 .
C21 C22 1.393(4) .
C21 C26 1.395(4) .
C22 C23 1.402(4) .
C22 Ag1 2.544(3) .
C22 H22 0.9500 .
C23 C24 1.372(5) .
C23 H23 0.9500 .
C24 C25 1.386(5) .
C24 H24 0.9500 .
C25 C26 1.390(4) .
C25 H25 0.9500 .
C26 H26 0.9500 .
O30 C31 1.304(3) .
O30 Ag1 2.4876(18) .
C31 N30 1.306(3) .
C31 C32 1.515(4) .
C32 C33 1.533(4) .
C32 H32A 0.9900 .
C32 H32B 0.9900 .
C33 C34 1.522(4) .
C33 H33A 0.9900 .
C33 H33B 0.9900 .
C34 C35 1.538(4) .
C34 H34A 0.9900 .
C34 H34B 0.9900 .
C35 C36 1.533(4) .
C35 H35A 0.9900 .
C35 H35B 0.9900 .
C36 C37 1.527(4) .
C36 H36A 0.9900 .
C36 H36B 0.9900 .
C37 N30 1.477(4) .
C37 H37A 0.9900 .
C37 H37B 0.9900 .
O40 C41 1.289(3) .
C41 N40 1.309(4) .
C41 C42 1.512(4) .
C42 C43 1.532(6) .
C42 H42A 0.9900 .
C42 H42B 0.9900 .
C43 C44 1.532(6) .
C43 H43A 0.9900 .
C43 H43B 0.9900 .
C44 C45 1.531(5) .
C44 H44A 0.9900 .
C44 H44B 0.9900 .
C45 C46 1.523(5) .
C45 H45A 0.9900 .
C45 H45B 0.9900 .
C46 C47 1.527(4) .
C46 H46A 0.9900 .
C46 H46B 0.9900 .
C47 N40 1.475(4) .
C47 H47A 0.9900 .
C47 H47B 0.9900 .
O50 C51 1.299(3) .
O50 Ag2 2.5514(18) 1_655
C51 N50 1.305(3) .
C51 C52 1.508(4) .
C52 C53 1.539(5) .
C52 H52A 0.9900 .
C52 H52B 0.9900 .
C53 C54 1.542(7) .
C53 H53A 0.9900 .
C53 H53B 0.9900 .
C54 C55 1.532(6) .
C54 H54A 0.9900 .
C54 H54B 0.9900 .
C55 C56 1.525(6) .
C55 H55A 0.9900 .
C55 H55B 0.9900 .
C56 C57 1.528(5) .
C56 H56A 0.9900 .
C56 H56B 0.9900 .
C57 N50 1.473(4) .
C57 H57A 0.9900 .
C57 H57B 0.9900 .
C53A C54A 1.545(11) .
C53A H53C 0.9900 .
C53A H53D 0.9900 .
C54A C55A 1.532(10) .
C54A H54C 0.9900 .
C54A H54D 0.9900 .
C55A C56A 1.530(10) .
C55A H55C 0.9900 .
C55A H55D 0.9900 .
C56A H56C 0.9900 .
C56A H56D 0.9900 .
O60 C61 1.289(3) .
C61 N60 1.316(3) .
C61 C62 1.517(4) .
C62 C63 1.534(4) .
C62 H62A 0.9900 .
C62 H62B 0.9900 .
C63 C64 1.528(4) .
C63 H63A 0.9900 .
C63 H63B 0.9900 .
C64 C65 1.541(4) .
C64 H64A 0.9900 .
C64 H64B 0.9900 .
C65 C66 1.524(4) .
C65 H65A 0.9900 .
C65 H65B 0.9900 .
C66 C67 1.525(4) .
C66 H66A 0.9900 .
C66 H66B 0.9900 .
C67 N60 1.472(3) .
C67 H67A 0.9900 .
C67 H67B 0.9900 .
Ag1 O71 2.226(2) .
Ag1 O81 2.303(3) .
Ag1 Ag2 2.9335(4) .
Ag2 O72 2.207(2) .
Ag2 O82 2.283(2) .
Ag2 C12 2.532(3) 1_455
Ag2 O50 2.5513(18) 1_455
O71 C71 1.231(4) .
O72 C71 1.232(4) .
C71 C72 1.553(4) .
C72 F71 1.351(4) .
C72 F72 1.366(4) .
C72 C73 1.532(5) .
C73 F73 1.354(4) .
C73 F74 1.355(4) .
C73 C74 1.502(5) .
C74 F75 1.317(4) .
C74 F76 1.326(4) .
C74 F77 1.345(4) .
O81 C81 1.237(4) .
O82 C81 1.225(4) .
C81 C82 1.588(8) .
C82 F81 1.330(12) .
C82 F82 1.440(11) .
C82 C83 1.47(2) .
C83 F84 1.29(2) .
C83 C84 1.48(3) .
C83 F83 1.61(2) .
C84 F87 1.214(13) .
C84 F85 1.245(10) .
C84 F86 1.456(16) .

loop_
_geom_torsion_atom_site_label_1
_geom_torsion_atom_site_label_2
_geom_torsion_atom_site_label_3
_geom_torsion_atom_site_label_4
_geom_torsion
_geom_torsion_site_symmetry_1
_geom_torsion_site_symmetry_4
N30 Rh1 Rh2 C21 29.0(3) . .
C11 Rh1 Rh2 C21 163.7(3) . .
N40 Rh1 Rh2 C21 -65.1(3) . .
O60 Rh1 Rh2 C21 112.3(2) . .
O50 Rh1 Rh2 C21 -153.2(2) . .
N30 Rh1 Rh2 N60 -99.14(9) . .
C11 Rh1 Rh2 N60 35.6(2) . .
N40 Rh1 Rh2 N60 166.73(9) . .
O60 Rh1 Rh2 N60 -15.87(8) . .
O50 Rh1 Rh2 N60 78.58(8) . .
N30 Rh1 Rh2 N50 169.01(9) . .
C11 Rh1 Rh2 N50 -56.3(2) . .
N40 Rh1 Rh2 N50 74.88(9) . .
O60 Rh1 Rh2 N50 -107.72(8) . .
O50 Rh1 Rh2 N50 -13.27(8) . .
N30 Rh1 Rh2 O40 79.94(9) . .
C11 Rh1 Rh2 O40 -145.4(2) . .
N40 Rh1 Rh2 O40 -14.20(9) . .
O60 Rh1 Rh2 O40 163.20(8) . .
O50 Rh1 Rh2 O40 -102.35(8) . .
N30 Rh1 Rh2 O30 -10.43(8) . .
C11 Rh1 Rh2 O30 124.3(2) . .
N40 Rh1 Rh2 O30 -104.57(9) . .
O60 Rh1 Rh2 O30 72.83(7) . .
O50 Rh1 Rh2 O30 167.28(8) . .
N30 Rh1 C11 C16 -57.0(3) . .
N40 Rh1 C11 C16 40.6(3) . .
O60 Rh1 C11 C16 -139.9(3) . .
O50 Rh1 C11 C16 127.4(3) . .
Rh2 Rh1 C11 C16 169.68(16) . .
N30 Rh1 C11 C12 123.1(2) . .
N40 Rh1 C11 C12 -139.2(2) . .
O60 Rh1 C11 C12 40.3(2) . .
O50 Rh1 C11 C12 -52.4(2) . .
Rh2 Rh1 C11 C12 -10.2(4) . .
C16 C11 C12 C13 -1.5(4) . .
Rh1 C11 C12 C13 178.4(2) . .
C16 C11 C12 Ag2 -92.1(3) . 1_655
Rh1 C11 C12 Ag2 87.79(18) . 1_655
C11 C12 C13 C14 1.4(4) . .
Ag2 C12 C13 C14 93.9(3) 1_655 .
C12 C13 C14 C15 0.0(5) . .
C13 C14 C15 C16 -1.4(5) . .
C12 C11 C16 C15 0.1(4) . .
Rh1 C11 C16 C15 -179.7(2) . .
C14 C15 C16 C11 1.3(5) . .
N60 Rh2 C21 C22 26.0(2) . .
N50 Rh2 C21 C22 119.7(2) . .
O40 Rh2 C21 C22 -151.3(2) . .
O30 Rh2 C21 C22 -62.4(2) . .
Rh1 Rh2 C21 C22 -101.2(3) . .
N60 Rh2 C21 C26 -152.4(2) . .
N50 Rh2 C21 C26 -58.7(3) . .
O40 Rh2 C21 C26 30.3(3) . .
O30 Rh2 C21 C26 119.3(3) . .
Rh1 Rh2 C21 C26 80.4(4) . .
C26 C21 C22 C23 3.1(4) . .
Rh2 C21 C22 C23 -175.3(2) . .
C26 C21 C22 Ag1 -92.3(3) . .
Rh2 C21 C22 Ag1 89.23(18) . .
C21 C22 C23 C24 -0.3(5) . .
Ag1 C22 C23 C24 90.4(3) . .
C22 C23 C24 C25 -1.9(5) . .
C23 C24 C25 C26 1.3(5) . .
C24 C25 C26 C21 1.6(5) . .
C22 C21 C26 C25 -3.7(5) . .
Rh2 C21 C26 C25 174.6(2) . .
C21 Rh2 O30 C31 -154.6(2) . .
N60 Rh2 O30 C31 105.4(2) . .
O40 Rh2 O30 C31 -68.5(2) . .
Rh1 Rh2 O30 C31 12.2(2) . .
C21 Rh2 O30 Ag1 -3.94(11) . .
N60 Rh2 O30 Ag1 -103.93(9) . .
O40 Rh2 O30 Ag1 82.22(9) . .
Rh1 Rh2 O30 Ag1 162.84(8) . .
Rh2 O30 C31 N30 -6.0(4) . .
Ag1 O30 C31 N30 -155.9(2) . .
Rh2 O30 C31 C32 178.24(17) . .
Ag1 O30 C31 C32 28.4(3) . .
O30 C31 C32 C33 80.2(3) . .
N30 C31 C32 C33 -95.5(3) . .
C31 C32 C33 C34 51.2(3) . .
C32 C33 C34 C35 54.6(4) . .
C33 C34 C35 C36 -97.8(3) . .
C34 C35 C36 C37 67.0(4) . .
C35 C36 C37 N30 -75.2(3) . .
O30 C31 N30 C37 -176.3(2) . .
C32 C31 N30 C37 -1.0(4) . .
O30 C31 N30 Rh1 -7.1(3) . .
C32 C31 N30 Rh1 168.3(2) . .
C36 C37 N30 C31 84.6(3) . .
C36 C37 N30 Rh1 -83.7(3) . .
C11 Rh1 N30 C31 -149.3(2) . .
N40 Rh1 N30 C31 105.1(2) . .
O60 Rh1 N30 C31 -65.89(19) . .
Rh2 Rh1 N30 C31 12.77(19) . .
C11 Rh1 N30 C37 19.8(2) . .
N40 Rh1 N30 C37 -85.8(2) . .
O60 Rh1 N30 C37 103.2(2) . .
Rh2 Rh1 N30 C37 -178.2(2) . .
C21 Rh2 O40 C41 -175.7(3) . .
N50 Rh2 O40 C41 -74.1(2) . .
O30 Rh2 O40 C41 99.6(2) . .
Rh1 Rh2 O40 C41 20.4(2) . .
Rh2 O40 C41 N40 -16.3(4) . .
Rh2 O40 C41 C42 168.0(2) . .
O40 C41 C42 C43 83.8(4) . .
N40 C41 C42 C43 -92.0(4) . .
C41 C42 C43 C44 55.4(4) . .
C42 C43 C44 C45 52.7(4) . .
C43 C44 C45 C46 -99.1(4) . .
C44 C45 C46 C47 65.3(5) . .
C45 C46 C47 N40 -71.6(4) . .
O40 C41 N40 C47 176.1(3) . .
C42 C41 N40 C47 -8.6(5) . .
O40 C41 N40 Rh1 -2.4(4) . .
C42 C41 N40 Rh1 172.9(3) . .
C46 C47 N40 C41 87.0(4) . .
C46 C47 N40 Rh1 -94.7(3) . .
N30 Rh1 N40 C41 -80.8(2) . .
C11 Rh1 N40 C41 174.5(2) . .
O50 Rh1 N40 C41 91.9(2) . .
Rh2 Rh1 N40 C41 13.6(2) . .
N30 Rh1 N40 C47 100.8(2) . .
C11 Rh1 N40 C47 -3.9(3) . .
O50 Rh1 N40 C47 -86.5(2) . .
Rh2 Rh1 N40 C47 -164.8(2) . .
C11 Rh1 O50 C51 -179.3(2) . .
N40 Rh1 O50 C51 -74.8(2) . .
O60 Rh1 O50 C51 96.0(2) . .
Rh2 Rh1 O50 C51 17.5(2) . .
C11 Rh1 O50 Ag2 -11.10(10) . 1_655
N40 Rh1 O50 Ag2 93.41(9) . 1_655
O60 Rh1 O50 Ag2 -95.73(8) . 1_655
Rh2 Rh1 O50 Ag2 -174.24(8) . 1_655
Rh1 O50 C51 N50 -11.8(4) . .
Ag2 O50 C51 N50 -179.63(19) 1_655 .
Rh1 O50 C51 C52 168.12(18) . .
Ag2 O50 C51 C52 0.3(3) 1_655 .
O50 C51 C52 C53 -83.1(4) . .
N50 C51 C52 C53 96.8(4) . .
C51 C52 C53 C54 -50.7(10) . .
C52 C53 C54 C55 -53.9(10) . .
C53 C54 C55 C56 99.1(6) . .
C54 C55 C56 C57 -70.7(6) . .
C55 C56 C57 N50 77.3(5) . .
O50 C51 N50 C57 174.1(2) . .
C52 C51 N50 C57 -5.9(4) . .
O50 C51 N50 Rh2 -5.4(3) . .
C52 C51 N50 Rh2 174.7(2) . .
C56 C57 N50 C51 -80.5(4) . .
C56 C57 N50 Rh2 98.8(3) . .
C21 Rh2 N50 C51 -179.0(2) . .
N60 Rh2 N50 C51 -78.6(2) . .
O40 Rh2 N50 C51 95.05(19) . .
Rh1 Rh2 N50 C51 14.57(19) . .
C21 Rh2 N50 C57 1.6(2) . .
N60 Rh2 N50 C57 102.0(2) . .
O40 Rh2 N50 C57 -84.4(2) . .
Rh1 Rh2 N50 C57 -164.8(2) . .
C53A C54A C55A C56A -99.9(15) . .
N30 Rh1 O60 C61 114.7(2) . .
C11 Rh1 O60 C61 -141.5(2) . .
O50 Rh1 O60 C61 -58.5(2) . .
Rh2 Rh1 O60 C61 19.19(19) . .
Rh1 O60 C61 N60 -10.7(4) . .
Rh1 O60 C61 C62 171.76(16) . .
O60 C61 C62 C63 -85.6(3) . .
N60 C61 C62 C63 96.8(3) . .
C61 C62 C63 C64 -72.4(3) . .
C62 C63 C64 C65 65.1(3) . .
C63 C64 C65 C66 -100.2(3) . .
C64 C65 C66 C67 57.4(3) . .
C65 C66 C67 N60 52.1(3) . .
O60 C61 N60 C67 163.8(2) . .
C62 C61 N60 C67 -18.9(4) . .
O60 C61 N60 Rh2 -9.3(3) . .
C62 C61 N60 Rh2 168.0(2) . .
C66 C67 N60 C61 -80.7(3) . .
C66 C67 N60 Rh2 91.5(3) . .
C21 Rh2 N60 C61 -144.82(19) . .
N50 Rh2 N60 C61 113.07(19) . .
O30 Rh2 N60 C61 -60.49(19) . .
Rh1 Rh2 N60 C61 18.58(18) . .
C21 Rh2 N60 C67 42.5(2) . .
N50 Rh2 N60 C67 -59.6(2) . .
O30 Rh2 N60 C67 126.9(2) . .
Rh1 Rh2 N60 C67 -154.1(2) . .
C31 O30 Ag1 O71 58.7(2) . .
Rh2 O30 Ag1 O71 -95.80(10) . .
C31 O30 Ag1 O81 -94.1(2) . .
Rh2 O30 Ag1 O81 111.48(10) . .
C31 O30 Ag1 C22 -174.7(2) . .
Rh2 O30 Ag1 C22 30.82(10) . .
C31 O30 Ag1 Ag2 -34.1(3) . .
Rh2 O30 Ag1 Ag2 171.44(4) . .
C21 C22 Ag1 O71 34.3(2) . .
C23 C22 Ag1 O71 -85.7(2) . .
C21 C22 Ag1 O81 -154.27(18) . .
C23 C22 Ag1 O81 85.7(2) . .
C21 C22 Ag1 O30 -57.02(16) . .
C23 C22 Ag1 O30 -177.0(2) . .
C21 C22 Ag1 Ag2 140.13(14) . .
C23 C22 Ag1 Ag2 20.2(2) . .
O71 Ag1 Ag2 O72 2.13(10) . .
O81 Ag1 Ag2 O72 162.38(10) . .
O30 Ag1 Ag2 O72 98.51(14) . .
C22 Ag1 Ag2 O72 -127.66(11) . .
O71 Ag1 Ag2 O82 168.39(10) . .
O81 Ag1 Ag2 O82 -31.36(9) . .
O30 Ag1 Ag2 O82 -95.22(13) . .
C22 Ag1 Ag2 O82 38.60(10) . .
O71 Ag1 Ag2 C12 -115.07(11) . 1_455
O81 Ag1 Ag2 C12 45.18(11) . 1_455
O30 Ag1 Ag2 C12 -18.68(15) . 1_455
C22 Ag1 Ag2 C12 115.14(12) . 1_455
O71 Ag1 Ag2 O50 91.89(14) . 1_455
O81 Ag1 Ag2 O50 -107.86(14) . 1_455
O30 Ag1 Ag2 O50 -171.72(16) . 1_455
C22 Ag1 Ag2 O50 -37.90(14) . 1_455
O81 Ag1 O71 C71 -43.0(4) . .
O30 Ag1 O71 C71 -160.3(3) . .
C22 Ag1 O71 C71 120.3(3) . .
Ag2 Ag1 O71 C71 -3.8(3) . .
O82 Ag2 O72 C71 -35.5(4) . .
C12 Ag2 O72 C71 127.7(3) 1_455 .
O50 Ag2 O72 C71 -159.2(3) 1_455 .
Ag1 Ag2 O72 C71 -1.7(3) . .
Ag1 O71 C71 O72 4.2(5) . .
Ag1 O71 C71 C72 -174.3(2) . .
Ag2 O72 C71 O71 -0.9(5) . .
Ag2 O72 C71 C72 177.6(2) . .
O71 C71 C72 F71 -23.6(4) . .
O72 C71 C72 F71 157.7(3) . .
O71 C71 C72 F72 -141.3(3) . .
O72 C71 C72 F72 40.0(4) . .
O71 C71 C72 C73 99.3(4) . .
O72 C71 C72 C73 -79.4(4) . .
F71 C72 C73 F73 -52.5(4) . .
F72 C72 C73 F73 60.4(3) . .
C71 C72 C73 F73 -177.6(3) . .
F71 C72 C73 F74 -168.5(3) . .
F72 C72 C73 F74 -55.6(3) . .
C71 C72 C73 F74 66.4(4) . .
F71 C72 C73 C74 69.6(4) . .
F72 C72 C73 C74 -177.5(3) . .
C71 C72 C73 C74 -55.5(4) . .
F73 C73 C74 F75 65.1(4) . .
F74 C73 C74 F75 180.0(3) . .
C72 C73 C74 F75 -57.4(4) . .
F73 C73 C74 F76 -172.5(3) . .
F74 C73 C74 F76 -57.7(4) . .
C72 C73 C74 F76 64.9(4) . .
F73 C73 C74 F77 -54.7(4) . .
F74 C73 C74 F77 60.1(4) . .
C72 C73 C74 F77 -177.3(3) . .
O71 Ag1 O81 C81 83.7(3) . .
O30 Ag1 O81 C81 -157.9(3) . .
C22 Ag1 O81 C81 -83.0(3) . .
Ag2 Ag1 O81 C81 43.0(3) . .
O72 Ag2 O82 C81 72.1(4) . .
C12 Ag2 O82 C81 -93.0(3) 1_455 .
O50 Ag2 O82 C81 -163.3(3) 1_455 .
Ag1 Ag2 O82 C81 38.3(3) . .
Ag2 O82 C81 O81 -17.6(6) . .
Ag2 O82 C81 C82 177.0(4) . .
Ag1 O81 C81 O82 -27.8(6) . .
Ag1 O81 C81 C82 136.9(4) . .
O82 C81 C82 F81 65.4(10) . .
O81 C81 C82 F81 -102.2(9) . .
O82 C81 C82 F82 -58.3(9) . .
O81 C81 C82 F82 134.1(8) . .
O82 C81 C82 C83 -172.1(9) . .
O81 C81 C82 C83 20.4(12) . .
F81 C82 C83 F84 54(2) . .
F82 C82 C83 F84 170.2(17) . .
C81 C82 C83 F84 -74.6(19) . .
F81 C82 C83 C84 177.4(18) . .
F82 C82 C83 C84 -66(2) . .
C81 C82 C83 C84 49(2) . .
F81 C82 C83 F83 -71.9(11) . .
F82 C82 C83 F83 44.6(11) . .
C81 C82 C83 F83 159.8(7) . .
F84 C83 C84 F87 27.1(15) . .
C82 C83 C84 F87 -102(2) . .
F83 C83 C84 F87 147.0(13) . .
F84 C83 C84 F85 -95.0(16) . .
C82 C83 C84 F85 135.6(17) . .
F83 C83 C84 F85 24.9(18) . .
F84 C83 C84 F86 139.3(11) . .
C82 C83 C84 F86 10(2) . .
F83 C83 C84 F86 -100.9(11) . .
